data_7027571
loop_
_publ_author_name
'Koch, Klaus R.'
'Bourne, Susan A.'
'Coetzee, Anita'
'Miller, J\"orn'

_publ_section_title
;
 Self-assembly of 2&#x2236;2 and 3&#x2236;3 metallamacrocyclic complexes
 of platinum(II) with symmetrical, bipodal
 N&#x2032;,N&#x2032;,N&#x200A;&#x2034;N&#x200A;&#x2034;-tetraalkyl-N,N&#x200A;&#x2033;-phenylenedicarbonylbis(thiourea)
;
_journal_issue 18
_journal_name_full 'Journal of the Chemical Society, Dalton Transactions'
_journal_page_first 3157
_journal_paper_doi 10.1039/a904181h
_journal_year 1999
_chemical_formula_moiety 'C78 H120 N12 O6 Pt3 S6,2(CHCl3),C2H6O,2H2O'
_chemical_formula_sum 'C82 H132 Cl6 N12 O9 Pt3 S6'
_chemical_formula_weight 2420.41
_chemical_melting_point_gt 593.15
_chemical_name_systematic
; 
cis-tris-(3,3,3',3'-tetrabutyl-1,1'-terephthaloyl-bis(thiourea))platinum(II)' 
;
_space_group_IT_number 14
_symmetry_cell_setting monoclinic
_symmetry_space_group_name_Hall '-P 2ybc'
_symmetry_space_group_name_H-M 'P 1 21/c 1'
_atom_sites_solution_hydrogens geom
_atom_sites_solution_primary direct
_atom_sites_solution_secondary difmap
_cell_angle_alpha 90.00
_cell_angle_beta 94.261(2)
_cell_angle_gamma 90.00
_cell_formula_units_Z 4
_cell_length_a 17.611(1)
_cell_length_b 23.293(2)
_cell_length_c 26.033(1)
_cell_measurement_reflns_used 25108
_cell_measurement_temperature 293(2)
_cell_measurement_theta_max 28.27
_cell_measurement_theta_min 2.96
_cell_volume 10649.6(12)
_computing_cell_refinement DENZO
_computing_data_collection 'Nonius Collect'
_computing_data_reduction SCALEPACK
_computing_molecular_graphics PLUTO
_computing_structure_refinement 'SHELXL-97 (Sheldrick, 1997)'
_computing_structure_solution 'SHELXS-97 (Sheldrick, 1990)'
_diffrn_ambient_temperature 293(2)
_diffrn_measured_fraction_theta_full 0.951
_diffrn_measured_fraction_theta_max 0.951
_diffrn_measurement_device_type 'Nonius Kappa CCD'
_diffrn_measurement_method '\w and \f scans'
_diffrn_radiation_monochromator graphite
_diffrn_radiation_source 'fine-focus sealed tube'
_diffrn_radiation_type MoK\a
_diffrn_radiation_wavelength 0.71070
_diffrn_reflns_av_R_equivalents 0.0000
_diffrn_reflns_av_sigmaI/netI 0.0455
_diffrn_reflns_limit_h_max 22
_diffrn_reflns_limit_h_min 0
_diffrn_reflns_limit_k_max 30
_diffrn_reflns_limit_k_min 0
_diffrn_reflns_limit_l_max 33
_diffrn_reflns_limit_l_min -34
_diffrn_reflns_number 25105
_diffrn_reflns_theta_full 28.27
_diffrn_reflns_theta_max 28.27
_diffrn_reflns_theta_min 2.96
_exptl_absorpt_coefficient_mu 4.253
_exptl_absorpt_correction_T_max 0.898
_exptl_absorpt_correction_T_min 0.690
_exptl_absorpt_correction_type empirical
_exptl_absorpt_process_details Scalepack
_exptl_crystal_colour yellow
_exptl_crystal_density_diffrn 1.525
_exptl_crystal_density_meas ?
_exptl_crystal_density_method 'not measured'
_exptl_crystal_description needle
_exptl_crystal_F_000 4944
_exptl_crystal_size_max 0.16
_exptl_crystal_size_mid 0.11
_exptl_crystal_size_min 0.10
_refine_diff_density_max 2.406
_refine_diff_density_min -1.551
_refine_diff_density_rms 0.176
_refine_ls_extinction_method none
_refine_ls_goodness_of_fit_ref 1.099
_refine_ls_hydrogen_treatment mixed
_refine_ls_matrix_type full
_refine_ls_number_parameters 758
_refine_ls_number_reflns 25105
_refine_ls_number_restraints 0
_refine_ls_restrained_S_all 1.099
_refine_ls_R_factor_all 0.0934
_refine_ls_R_factor_gt 0.0617
_refine_ls_shift/su_max 1.209
_refine_ls_shift/su_mean 0.235
_refine_ls_structure_factor_coef Fsqd
_refine_ls_weighting_details 'calc w=1/[\s^2^(Fo^2^)+(0.0992P)^2^+42.0709P] where P=(Fo^2^+2Fc^2^)/3'
_refine_ls_weighting_scheme calc
_refine_ls_wR_factor_gt 0.1713
_refine_ls_wR_factor_ref 0.1972
_reflns_number_gt 17609
_reflns_number_total 25105
_reflns_threshold_expression >2sigma(I)
_cod_data_source_file 904181Hsup1.cif
_cod_data_source_block 2
_cod_depositor_comments
;
The following automatic conversions were performed:

'_chemical_melting_point' tag was changed to
'_chemical_melting_point_gt' since the value was specified 'more
than' ('>') a certain temperature. The value '>320\%C' was changed to
'593.15' - it was converted from degrees Celsius(C) to Kelvins(K).

Automatic conversion script
Id: cif_fix_values 1891 2012-01-12 08:04:46Z andrius 

The following automatic conversions were performed:

'_exptl_crystal_density_meas' value 'not measured' was changed to '?'
- the value is perceived as not measured.

Automatic conversion script
Id: cif_fix_values 3008 2015-01-20 13:52:24Z robertas 
;
_cod_original_sg_symbol_H-M 'P 21/c'
_cod_database_code 7027571

loop_
_symmetry_equiv_pos_as_xyz
'x, y, z'
'-x, y+1/2, -z+1/2'
'-x, -y, -z'
'x, -y-1/2, z-1/2'

loop_
_atom_site_label
_atom_site_type_symbol
_atom_site_fract_x
_atom_site_fract_y
_atom_site_fract_z
_atom_site_U_iso_or_equiv
_atom_site_adp_type
_atom_site_occupancy
_atom_site_symmetry_multiplicity
_atom_site_calc_flag
_atom_site_refinement_flags
Pt1A Pt 0.154199(17) 0.029816(16) 0.015554(14) 0.05117(10) Uani 1 1 d .
O2A O 0.1000(3) -0.0276(3) 0.0587(3) 0.0611(17) Uani 1 1 d .
C3A C 0.1255(5) -0.0736(4) 0.0788(3) 0.0506(19) Uani 1 1 d .
N4A N 0.1911(4) -0.1008(3) 0.0735(3) 0.0559(18) Uani 1 1 d .
C5A C 0.2476(5) -0.0860(4) 0.0434(3) 0.052(2) Uani 1 1 d .
S6A S 0.25406(13) -0.02718(11) 0.00466(11) 0.0610(6) Uani 1 1 d .
N5A N 0.3061(4) -0.1228(4) 0.0454(3) 0.0554(18) Uani 1 1 d .
C5A1 C 0.3693(5) -0.1187(4) 0.0129(4) 0.057(2) Uiso 1 1 d .
H5A2 H 0.3528 -0.0975 -0.0180 0.068 Uiso 1 1 calc R
H5A1 H 0.3832 -0.1570 0.0025 0.068 Uiso 1 1 calc R
C5A2 C 0.4392(5) -0.0895(5) 0.0388(4) 0.062(2) Uiso 1 1 d .
H5A4 H 0.4552 -0.1092 0.0706 0.075 Uiso 1 1 calc R
H5A3 H 0.4273 -0.0500 0.0470 0.075 Uiso 1 1 calc R
C5A3 C 0.5026(6) -0.0910(5) 0.0023(4) 0.070(3) Uiso 1 1 d .
H5A6 H 0.5088 -0.1301 -0.0094 0.084 Uiso 1 1 calc R
H5A5 H 0.4879 -0.0676 -0.0276 0.084 Uiso 1 1 calc R
C5A4 C 0.5780(7) -0.0696(6) 0.0267(5) 0.090(4) Uiso 1 1 d .
H5A9 H 0.5906 -0.0902 0.0581 0.108 Uiso 1 1 calc R
H5A8 H 0.5742 -0.0294 0.0341 0.108 Uiso 1 1 calc R
H5A7 H 0.6170 -0.0757 0.0034 0.108 Uiso 1 1 calc R
C5A5 C 0.3090(6) -0.1730(4) 0.0813(4) 0.062(2) Uiso 1 1 d .
H5AY H 0.3618 -0.1835 0.0894 0.075 Uiso 1 1 calc R
H5AX H 0.2882 -0.1614 0.1132 0.075 Uiso 1 1 calc R
C5A6 C 0.2667(7) -0.2242(5) 0.0609(5) 0.080(3) Uiso 1 1 d .
H5AA H 0.2137 -0.2141 0.0527 0.096 Uiso 1 1 calc R
H5AZ H 0.2877 -0.2367 0.0293 0.096 Uiso 1 1 calc R
C5A7 C 0.2714(9) -0.2719(7) 0.0986(6) 0.104(4) Uiso 1 1 d .
H5AC H 0.2516 -0.2585 0.1303 0.125 Uiso 1 1 calc R
H5AB H 0.3246 -0.2816 0.1063 0.125 Uiso 1 1 calc R
C5A8 C 0.2297(12) -0.3247(10) 0.0816(9) 0.149(8) Uiso 1 1 d .
H5AF H 0.2210 -0.3246 0.0448 0.179 Uiso 1 1 calc R
H5AE H 0.1817 -0.3260 0.0969 0.179 Uiso 1 1 calc R
H5AD H 0.2594 -0.3578 0.0923 0.179 Uiso 1 1 calc R
S7A S 0.21058(13) 0.09622(12) -0.03074(10) 0.0624(6) Uani 1 1 d .
C8A C 0.1605(5) 0.1587(4) -0.0263(4) 0.054(2) Uani 1 1 d .
N9A N 0.0944(4) 0.1684(4) -0.0046(3) 0.0555(18) Uani 1 1 d .
C10A C 0.0516(5) 0.1307(4) 0.0171(3) 0.0510(19) Uani 1 1 d .
O11A O 0.0618(3) 0.0787(3) 0.0274(3) 0.0635(17) Uani 1 1 d .
N8A N 0.1902(4) 0.2067(4) -0.0470(3) 0.061(2) Uani 1 1 d .
C8A1 C 0.1509(6) 0.2631(5) -0.0443(4) 0.065(2) Uiso 1 1 d .
H8A2 H 0.1884 0.2936 -0.0445 0.078 Uiso 1 1 calc R
H8A1 H 0.1268 0.2654 -0.0120 0.078 Uiso 1 1 calc R
C8A2 C 0.0918(7) 0.2721(5) -0.0881(5) 0.076(3) Uiso 1 1 d .
H8A4 H 0.0558 0.2405 -0.0891 0.091 Uiso 1 1 calc R
H8A3 H 0.1161 0.2722 -0.1203 0.091 Uiso 1 1 calc R
C8A3 C 0.0481(9) 0.3297(7) -0.0826(6) 0.098(4) Uiso 1 1 d .
H8A6 H 0.0846 0.3609 -0.0778 0.118 Uiso 1 1 calc R
H8A5 H 0.0193 0.3280 -0.0523 0.118 Uiso 1 1 calc R
C8A4 C -0.0070(11) 0.3423(9) -0.1307(8) 0.134(6) Uiso 1 1 d .
H8A9 H -0.0482 0.3152 -0.1321 0.161 Uiso 1 1 calc R
H8A8 H 0.0200 0.3389 -0.1612 0.161 Uiso 1 1 calc R
H8A7 H -0.0269 0.3805 -0.1284 0.161 Uiso 1 1 calc R
C8A5 C 0.2590(6) 0.2062(5) -0.0759(4) 0.063(2) Uiso 1 1 d .
H8AY H 0.2507 0.2312 -0.1055 0.075 Uiso 1 1 calc R
H8AX H 0.2666 0.1676 -0.0886 0.075 Uiso 1 1 calc R
C8A6 C 0.3299(7) 0.2248(5) -0.0453(5) 0.074(3) Uiso 1 1 d .
H8AA H 0.3433 0.1962 -0.0191 0.089 Uiso 1 1 calc R
H8AZ H 0.3201 0.2606 -0.0280 0.089 Uiso 1 1 calc R
C8A7 C 0.3957(7) 0.2329(6) -0.0779(5) 0.078(3) Uiso 1 1 d .
H8AC H 0.3805 0.2587 -0.1061 0.094 Uiso 1 1 calc R
H8AB H 0.4085 0.1962 -0.0927 0.094 Uiso 1 1 calc R
C8A8 C 0.4671(8) 0.2575(7) -0.0477(6) 0.101(4) Uiso 1 1 d .
H8AF H 0.4816 0.2327 -0.0191 0.121 Uiso 1 1 calc R
H8AE H 0.4560 0.2951 -0.0351 0.121 Uiso 1 1 calc R
H8AD H 0.5080 0.2599 -0.0699 0.121 Uiso 1 1 calc R
C3A1 C 0.0727(4) -0.1036(4) 0.1119(4) 0.052(2) Uani 1 1 d .
C3A2 C -0.0034(5) -0.0885(4) 0.1101(4) 0.054(2) Uani 1 1 d .
H3A2 H -0.0221 -0.0595 0.0881 0.065 Uiso 1 1 calc R
C3A3 C -0.0519(5) -0.1172(4) 0.1415(4) 0.053(2) Uani 1 1 d .
H3A3 H -0.1030 -0.1068 0.1405 0.064 Uiso 1 1 calc R
C3A4 C -0.0245(4) -0.1614(4) 0.1746(4) 0.052(2) Uani 1 1 d .
C3A5 C 0.0527(5) -0.1746(5) 0.1770(5) 0.070(3) Uani 1 1 d .
H3A5 H 0.0722 -0.2021 0.2002 0.084 Uiso 1 1 calc R
C3A6 C 0.1002(5) -0.1476(4) 0.1456(4) 0.065(3) Uani 1 1 d .
H3A6 H 0.1512 -0.1584 0.1465 0.078 Uiso 1 1 calc R
Pt1B Pt -0.239373(17) -0.225249(14) 0.218490(13) 0.04714(10) Uani 1 1 d .
O2B O -0.2959(3) -0.1531(3) 0.1948(3) 0.0608(17) Uani 1 1 d .
C3B C -0.3662(4) -0.1427(4) 0.1932(3) 0.0469(18) Uani 1 1 d .
N4B N -0.4242(4) -0.1764(3) 0.2029(3) 0.0518(17) Uani 1 1 d .
C5B C -0.4226(5) -0.2310(4) 0.2185(3) 0.0488(18) Uani 1 1 d .
S6B S -0.34380(13) -0.27474(10) 0.23361(11) 0.0606(6) Uani 1 1 d .
N5B N -0.4906(4) -0.2559(3) 0.2213(3) 0.0528(17) Uani 1 1 d .
C5B1 C -0.5609(6) -0.2247(4) 0.2088(4) 0.062(2) Uiso 1 1 d .
H5B2 H -0.5995 -0.2516 0.1955 0.075 Uiso 1 1 calc R
H5B1 H -0.5526 -0.1974 0.1816 0.075 Uiso 1 1 calc R
C5B2 C -0.5904(7) -0.1929(5) 0.2533(5) 0.075(3) Uiso 1 1 d .
H5B4 H -0.5959 -0.2192 0.2816 0.090 Uiso 1 1 calc R
H5B3 H -0.5544 -0.1633 0.2649 0.090 Uiso 1 1 calc R
C5B3 C -0.6659(8) -0.1662(6) 0.2373(6) 0.091(4) Uiso 1 1 d .
H5B6 H -0.6594 -0.1400 0.2090 0.109 Uiso 1 1 calc R
H5B5 H -0.7006 -0.1962 0.2246 0.109 Uiso 1 1 calc R
C5B4 C -0.7005(13) -0.1351(11) 0.2779(9) 0.168(9) Uiso 1 1 d .
H5B9 H -0.6665 -0.1054 0.2909 0.202 Uiso 1 1 calc R
H5B8 H -0.7102 -0.1611 0.3053 0.202 Uiso 1 1 calc R
H5B7 H -0.7475 -0.1183 0.2643 0.202 Uiso 1 1 calc R
C5B5 C -0.5008(6) -0.3148(4) 0.2370(4) 0.061(2) Uiso 1 1 d .
H5BY H -0.5463 -0.3175 0.2557 0.073 Uiso 1 1 calc R
H5BX H -0.4577 -0.3262 0.2602 0.073 Uiso 1 1 calc R
C5B6 C -0.5077(8) -0.3560(6) 0.1911(5) 0.085(3) Uiso 1 1 d .
H5BA H -0.5486 -0.3429 0.1669 0.102 Uiso 1 1 calc R
H5BZ H -0.4608 -0.3548 0.1738 0.102 Uiso 1 1 calc R
C5B7 C -0.5235(9) -0.4181(7) 0.2062(6) 0.103(4) Uiso 1 1 d .
H5BC H -0.5071 -0.4435 0.1796 0.124 Uiso 1 1 calc R
H5BB H -0.4935 -0.4271 0.2379 0.124 Uiso 1 1 calc R
C5B8 C -0.6047(11) -0.4294(9) 0.2134(8) 0.139(7) Uiso 1 1 d .
H5BF H -0.6351 -0.4187 0.1827 0.167 Uiso 1 1 calc R
H5BE H -0.6200 -0.4073 0.2420 0.167 Uiso 1 1 calc R
H5BD H -0.6117 -0.4695 0.2201 0.167 Uiso 1 1 calc R
S7B S -0.17203(14) -0.30281(11) 0.24475(11) 0.0620(6) Uani 1 1 d .
C8B C -0.0801(6) -0.2775(5) 0.2588(4) 0.062(2) Uani 1 1 d .
N9B N -0.0455(4) -0.2350(4) 0.2347(3) 0.0572(18) Uani 1 1 d .
C10B C -0.0781(5) -0.1937(4) 0.2052(4) 0.0506(19) Uani 1 1 d .
O11B O -0.1464(3) -0.1789(3) 0.2001(3) 0.0616(17) Uani 1 1 d .
N8B N -0.0362(5) -0.3071(4) 0.2929(3) 0.064(2) Uani 1 1 d .
C8B1 C 0.0438(7) -0.2881(6) 0.3073(5) 0.084(3) Uiso 1 1 d .
H8B2 H 0.0566 -0.2968 0.3434 0.101 Uiso 1 1 calc R
H8B1 H 0.0470 -0.2468 0.3031 0.101 Uiso 1 1 calc R
C8B2 C 0.1010(8) -0.3165(6) 0.2754(6) 0.090(4) Uiso 1 1 d .
H8B4 H 0.0836 -0.3137 0.2392 0.108 Uiso 1 1 calc R
H8B3 H 0.1048 -0.3569 0.2843 0.108 Uiso 1 1 calc R
C8B3 C 0.1801(10) -0.2886(8) 0.2839(7) 0.119(5) Uiso 1 1 d .
H8B6 H 0.1930 -0.2843 0.3206 0.143 Uiso 1 1 calc R
H8B5 H 0.1786 -0.2506 0.2686 0.143 Uiso 1 1 calc R
C8B4 C 0.2424(13) -0.3248(11) 0.2600(10) 0.170(9) Uiso 1 1 d .
H8B9 H 0.2264 -0.3338 0.2249 0.204 Uiso 1 1 calc R
H8B8 H 0.2504 -0.3598 0.2792 0.204 Uiso 1 1 calc R
H8B7 H 0.2891 -0.3034 0.2612 0.204 Uiso 1 1 calc R
C8B5 C -0.0602(8) -0.3583(6) 0.3200(5) 0.090(4) Uiso 1 1 d .
H8BY H -0.1126 -0.3544 0.3285 0.108 Uiso 1 1 calc R
H8BX H -0.0283 -0.3640 0.3515 0.108 Uiso 1 1 calc R
C8B6 C -0.0515(12) -0.4125(9) 0.2805(8) 0.136(6) Uiso 1 1 d .
H8BA H -0.0914 -0.4112 0.2527 0.164 Uiso 1 1 calc R
H8BZ H -0.0026 -0.4110 0.2657 0.164 Uiso 1 1 calc R
C8B7 C -0.0577(19) -0.4651(13) 0.3109(13) 0.214(13) Uiso 1 1 d .
H8BC H -0.1028 -0.4648 0.3301 0.256 Uiso 1 1 calc R
H8BB H -0.0130 -0.4710 0.3344 0.256 Uiso 1 1 calc R
C8B8 C -0.0635(13) -0.5106(10) 0.2681(9) 0.156(8) Uiso 1 1 d .
H8BF H -0.0136 -0.5249 0.2628 0.187 Uiso 1 1 calc R
H8BE H -0.0853 -0.4936 0.2368 0.187 Uiso 1 1 calc R
H8BD H -0.0952 -0.5416 0.2781 0.187 Uiso 1 1 calc R
C3B1 C -0.3878(5) -0.0823(3) 0.1777(4) 0.0497(19) Uani 1 1 d .
C3B2 C -0.3338(5) -0.0458(4) 0.1593(4) 0.061(2) Uani 1 1 d .
H3B2 H -0.2846 -0.0590 0.1560 0.074 Uiso 1 1 calc R
C3B3 C -0.3526(5) 0.0097(4) 0.1458(4) 0.057(2) Uani 1 1 d .
H3B3 H -0.3157 0.0337 0.1338 0.069 Uiso 1 1 calc R
C3B4 C -0.4258(5) 0.0307(4) 0.1499(3) 0.0503(19) Uani 1 1 d .
C3B5 C -0.4810(5) -0.0067(4) 0.1670(4) 0.059(2) Uani 1 1 d .
H3B5 H -0.5310 0.0055 0.1683 0.071 Uiso 1 1 calc R
C3B6 C -0.4605(5) -0.0626(4) 0.1819(4) 0.059(2) Uani 1 1 d .
H3B6 H -0.4966 -0.0867 0.1949 0.071 Uiso 1 1 calc R
Pt1C Pt -0.390952(18) 0.205638(14) 0.105032(13) 0.04701(10) Uani 1 1 d .
O2C O -0.2809(3) 0.1900(2) 0.0916(3) 0.0547(15) Uani 1 1 d .
C3C C -0.2324(5) 0.2269(4) 0.0771(3) 0.0478(18) Uani 1 1 d .
N4C N -0.2352(5) 0.2831(3) 0.0737(3) 0.0588(19) Uani 1 1 d .
C5C C -0.2954(6) 0.3168(4) 0.0775(4) 0.058(2) Uani 1 1 d .
S6C S -0.38959(15) 0.29785(11) 0.08238(14) 0.0713(7) Uani 1 1 d .
N5C N -0.2799(5) 0.3729(3) 0.0750(4) 0.070(2) Uani 1 1 d .
C5C1 C -0.2007(7) 0.3924(6) 0.0694(5) 0.088(4) Uiso 1 1 d .
H5C2 H -0.2013 0.4311 0.0556 0.106 Uiso 1 1 calc R
H5C1 H -0.1769 0.3675 0.0454 0.106 Uiso 1 1 calc R
C5C2 C -0.1531(9) 0.3911(8) 0.1235(7) 0.114(5) Uiso 1 1 d .
H5C4 H -0.1525 0.3527 0.1379 0.137 Uiso 1 1 calc R
H5C3 H -0.1752 0.4170 0.1475 0.137 Uiso 1 1 calc R
C5C3 C -0.0706(13) 0.4106(11) 0.1134(10) 0.156(8) Uiso 1 1 d .
H5C6 H -0.0507 0.3895 0.0852 0.187 Uiso 1 1 calc R
H5C5 H -0.0680 0.4515 0.1067 0.187 Uiso 1 1 calc R
C5C4 C -0.034(3) 0.396(2) 0.161(2) 0.42(3) Uiso 1 1 d .
H5C9 H -0.0146 0.3574 0.1594 0.501 Uiso 1 1 calc R
H5C8 H -0.0687 0.3986 0.1873 0.501 Uiso 1 1 calc R
H5C7 H 0.0082 0.4218 0.1687 0.501 Uiso 1 1 calc R
C5C5 C -0.3366(8) 0.4192(6) 0.0786(5) 0.089(4) Uiso 1 1 d .
H5CY H -0.3147 0.4488 0.1013 0.107 Uiso 1 1 calc R
H5CX H -0.3805 0.4037 0.0943 0.107 Uiso 1 1 calc R
C5C6 C -0.3634(12) 0.4465(9) 0.0283(8) 0.136(6) Uiso 1 1 d .
H5CA H -0.3963 0.4786 0.0349 0.164 Uiso 1 1 calc R
H5CZ H -0.3198 0.4614 0.0120 0.164 Uiso 1 1 calc R
C5C7 C -0.4001(15) 0.4112(12) -0.0030(11) 0.177(9) Uiso 1 1 d .
H5CC H -0.4422 0.3949 0.0140 0.213 Uiso 1 1 calc R
H5CB H -0.3663 0.3800 -0.0108 0.213 Uiso 1 1 calc R
C5C8 C -0.4329(18) 0.4405(14) -0.0566(12) 0.223(13) Uiso 1 1 d .
H5CF H -0.3922 0.4455 -0.0787 0.267 Uiso 1 1 calc R
H5CE H -0.4547 0.4772 -0.0495 0.267 Uiso 1 1 calc R
H5CD H -0.4714 0.4162 -0.0732 0.267 Uiso 1 1 calc R
S7C S -0.51329(14) 0.21942(11) 0.11801(12) 0.0664(7) Uani 1 1 d .
C8C C -0.5543(5) 0.1523(4) 0.1221(4) 0.053(2) Uani 1 1 d .
N9C N -0.5199(4) 0.1029(3) 0.1332(3) 0.0550(17) Uani 1 1 d .
C10C C -0.4467(4) 0.0908(4) 0.1345(3) 0.0478(18) Uani 1 1 d .
O11C O -0.3902(3) 0.1215(3) 0.1245(3) 0.0598(16) Uani 1 1 d .
N8C N -0.6308(4) 0.1499(4) 0.1135(4) 0.070(2) Uani 1 1 d .
C8C1 C -0.6782(10) 0.1965(7) 0.0962(7) 0.109(5) Uiso 1 1 d .
H8C2 H -0.6458 0.2302 0.0976 0.130 Uiso 1 1 calc R
H8C1 H -0.6921 0.1894 0.0600 0.130 Uiso 1 1 calc R
C8C2 C -0.7431(8) 0.2124(6) 0.1170(6) 0.090(4) Uiso 1 1 d .
H8C4 H -0.7310 0.2164 0.1537 0.107 Uiso 1 1 calc R
H8C3 H -0.7782 0.1804 0.1123 0.107 Uiso 1 1 calc R
C8C3 C -0.7849(8) 0.2641(6) 0.0997(6) 0.095(4) Uiso 1 1 d .
H8C6 H -0.7512 0.2965 0.1073 0.114 Uiso 1 1 calc R
H8C5 H -0.7929 0.2618 0.0625 0.114 Uiso 1 1 calc R
C8C4 C -0.8540(13) 0.2780(9) 0.1179(9) 0.147(8) Uiso 1 1 d .
H8C9 H -0.8460 0.2926 0.1524 0.177 Uiso 1 1 calc R
H8C8 H -0.8855 0.2444 0.1179 0.177 Uiso 1 1 calc R
H8C7 H -0.8786 0.3068 0.0962 0.177 Uiso 1 1 calc R
C8C5 C -0.6713(7) 0.0944(5) 0.1155(5) 0.080(3) Uiso 1 1 d .
H8CY H -0.6412 0.0648 0.1005 0.097 Uiso 1 1 calc R
H8CX H -0.7194 0.0971 0.0949 0.097 Uiso 1 1 calc R
C8C6 C -0.6861(8) 0.0777(6) 0.1692(6) 0.094(4) Uiso 1 1 d .
H8CA H -0.7109 0.1094 0.1853 0.113 Uiso 1 1 calc R
H8CZ H -0.6377 0.0710 0.1886 0.113 Uiso 1 1 calc R
C8C7 C -0.7361(15) 0.0234(11) 0.1721(10) 0.167(9) Uiso 1 1 d .
H8CC H -0.7645 0.0256 0.2026 0.200 Uiso 1 1 calc R
H8CB H -0.7725 0.0223 0.1423 0.200 Uiso 1 1 calc R
C8C8 C -0.6985(16) -0.0211(12) 0.1737(11) 0.192(11) Uiso 1 1 d .
H8CF H -0.6539 -0.0162 0.1968 0.230 Uiso 1 1 calc R
H8CE H -0.6835 -0.0299 0.1398 0.230 Uiso 1 1 calc R
H8CD H -0.7286 -0.0520 0.1856 0.230 Uiso 1 1 calc R
C3C1 C -0.1589(5) 0.2000(4) 0.0625(3) 0.0485(18) Uani 1 1 d .
C3C2 C -0.1451(4) 0.1425(4) 0.0665(3) 0.0487(18) Uani 1 1 d .
H3C2 H -0.1822 0.1188 0.0788 0.058 Uiso 1 1 calc R
C3C3 C -0.0773(5) 0.1181(4) 0.0528(4) 0.052(2) Uani 1 1 d .
H3C3 H -0.0680 0.0790 0.0567 0.063 Uiso 1 1 calc R
C3C4 C -0.0232(5) 0.1548(4) 0.0327(3) 0.0506(19) Uani 1 1 d .
C3C5 C -0.0374(6) 0.2133(5) 0.0277(5) 0.070(3) Uani 1 1 d .
H3C5 H -0.0021 0.2371 0.0136 0.084 Uiso 1 1 calc R
C3C6 C -0.1042(6) 0.2358(4) 0.0437(5) 0.073(3) Uani 1 1 d .
H3C6 H -0.1127 0.2752 0.0418 0.087 Uiso 1 1 calc R
C1G C -0.5614(11) -0.6288(9) 0.1334(8) 0.128(6) Uiso 1 1 d .
Cl1G Cl -0.5142(4) -0.5663(3) 0.1528(2) 0.1722(19) Uiso 1 1 d .
Cl2G Cl -0.5997(3) -0.6252(3) 0.0703(2) 0.1711(19) Uiso 1 1 d .
Cl3G Cl -0.6322(4) -0.6410(3) 0.1713(3) 0.195(2) Uiso 1 1 d .
C1H C -0.2614(14) 0.6027(11) 0.1511(10) 0.164(8) Uiso 1 1 d .
Cl1H Cl -0.3244(4) 0.5525(3) 0.1811(3) 0.205(2) Uiso 1 1 d .
Cl2H Cl -0.1869(4) 0.5612(3) 0.1371(3) 0.215(3) Uiso 1 1 d .
Cl3H Cl -0.3170(5) 0.6162(4) 0.0896(3) 0.242(3) Uiso 1 1 d .
C1J C 0.1751(8) 0.4374(6) 0.2383(5) 0.084(3) Uiso 1 1 d .
C2J C 0.1046(9) 0.4179(7) 0.2032(6) 0.105(4) Uiso 1 1 d .
O2J O 0.2403(13) 0.4691(10) 0.2073(9) 0.234(9) Uiso 1 1 d .
O1K O -0.8503(7) -0.4902(5) 0.2974(5) 0.122(4) Uiso 1 1 d .
O1L O -0.8612(11) -0.4527(8) 0.2003(8) 0.197(7) Uiso 1 1 d .

loop_
_atom_site_aniso_label
_atom_site_aniso_U_11
_atom_site_aniso_U_22
_atom_site_aniso_U_33
_atom_site_aniso_U_23
_atom_site_aniso_U_13
_atom_site_aniso_U_12
Pt1A 0.03355(16) 0.0598(2) 0.0609(2) 0.00486(15) 0.00842(13) -0.00096(12)
O2A 0.045(3) 0.059(4) 0.083(5) 0.016(3) 0.024(3) 0.003(3)
C3A 0.038(4) 0.057(5) 0.059(5) -0.001(4) 0.012(3) -0.004(3)
N4A 0.037(4) 0.066(5) 0.066(5) 0.006(4) 0.013(3) 0.004(3)
C5A 0.038(4) 0.065(6) 0.055(5) -0.006(4) 0.005(3) 0.001(3)
S6A 0.0409(11) 0.0638(14) 0.0807(16) 0.0063(12) 0.0210(10) 0.0031(9)
N5A 0.041(4) 0.069(5) 0.057(4) -0.005(4) 0.010(3) 0.007(3)
S7A 0.0427(11) 0.0708(16) 0.0758(16) 0.0179(12) 0.0191(10) 0.0036(10)
C8A 0.045(5) 0.060(5) 0.056(5) 0.003(4) 0.001(4) -0.005(4)
N9A 0.044(4) 0.065(5) 0.058(4) 0.005(4) 0.006(3) -0.003(3)
C10A 0.044(4) 0.060(5) 0.049(5) 0.002(4) 0.005(3) 0.002(4)
O11A 0.037(3) 0.064(4) 0.092(5) 0.017(4) 0.018(3) 0.010(3)
N8A 0.050(4) 0.070(5) 0.065(5) 0.005(4) 0.016(3) -0.005(4)
C3A1 0.035(4) 0.061(5) 0.061(5) 0.004(4) 0.012(3) -0.004(3)
C3A2 0.041(4) 0.057(5) 0.065(6) 0.000(4) 0.006(4) -0.002(3)
C3A3 0.036(4) 0.060(5) 0.066(5) 0.007(4) 0.013(4) 0.004(3)
C3A4 0.035(4) 0.060(5) 0.063(5) 0.008(4) 0.007(3) 0.007(3)
C3A5 0.036(5) 0.082(7) 0.094(8) 0.031(6) 0.014(4) 0.009(4)
C3A6 0.040(5) 0.063(6) 0.094(8) 0.009(5) 0.011(4) 0.011(4)
Pt1B 0.04090(17) 0.04628(18) 0.05535(19) 0.01086(14) 0.01089(13) 0.00532(12)
O2B 0.038(3) 0.049(4) 0.096(5) 0.024(3) 0.014(3) 0.008(2)
C3B 0.041(4) 0.043(4) 0.058(5) 0.007(4) 0.012(3) 0.006(3)
N4B 0.049(4) 0.042(4) 0.066(5) 0.006(3) 0.011(3) 0.002(3)
C5B 0.047(4) 0.049(5) 0.051(5) 0.004(4) 0.009(3) -0.002(3)
S6B 0.0464(12) 0.0493(12) 0.0869(17) 0.0216(11) 0.0117(11) 0.0022(9)
N5B 0.045(4) 0.049(4) 0.064(5) 0.008(3) 0.008(3) -0.001(3)
S7B 0.0508(12) 0.0539(13) 0.0819(17) 0.0218(12) 0.0083(11) 0.0094(9)
C8B 0.057(5) 0.078(7) 0.051(5) 0.013(5) 0.001(4) 0.011(5)
N9B 0.042(4) 0.072(5) 0.058(4) 0.013(4) 0.003(3) 0.004(3)
C10B 0.040(4) 0.051(5) 0.062(5) 0.003(4) 0.010(3) -0.001(3)
O11B 0.041(3) 0.057(4) 0.089(5) 0.019(3) 0.016(3) 0.001(3)
N8B 0.055(5) 0.065(5) 0.071(5) 0.020(4) 0.004(4) 0.012(4)
C3B1 0.047(4) 0.038(4) 0.065(5) 0.006(4) 0.012(4) 0.007(3)
C3B2 0.039(5) 0.059(6) 0.087(7) 0.015(5) 0.014(4) 0.010(4)
C3B3 0.039(4) 0.047(5) 0.085(7) 0.015(4) 0.009(4) 0.001(3)
C3B4 0.048(5) 0.051(5) 0.053(5) -0.002(4) 0.010(3) 0.009(3)
C3B5 0.047(5) 0.050(5) 0.081(7) 0.000(4) 0.014(4) 0.008(4)
C3B6 0.048(5) 0.045(5) 0.086(7) 0.005(4) 0.020(4) 0.002(4)
Pt1C 0.04186(17) 0.04099(17) 0.0586(2) 0.00187(13) 0.00642(13) 0.00593(12)
O2C 0.042(3) 0.042(3) 0.080(4) 0.002(3) 0.007(3) -0.001(2)
C3C 0.042(4) 0.049(5) 0.053(5) 0.000(4) 0.008(3) 0.001(3)
N4C 0.057(5) 0.051(4) 0.070(5) 0.000(4) 0.013(4) 0.002(3)
C5C 0.064(6) 0.044(5) 0.067(6) 0.001(4) 0.017(4) 0.009(4)
S6C 0.0559(14) 0.0443(13) 0.115(2) 0.0125(13) 0.0125(13) 0.0093(10)
N5C 0.071(5) 0.043(4) 0.098(7) 0.011(4) 0.024(5) 0.002(4)
S7C 0.0481(13) 0.0510(13) 0.102(2) 0.0088(12) 0.0202(12) 0.0144(9)
C8C 0.038(4) 0.058(5) 0.064(5) 0.006(4) 0.010(3) 0.007(3)
N9C 0.044(4) 0.052(4) 0.069(5) 0.005(4) 0.011(3) 0.005(3)
C10C 0.035(4) 0.047(5) 0.061(5) 0.001(4) 0.007(3) 0.006(3)
O11C 0.041(3) 0.044(3) 0.095(5) 0.015(3) 0.008(3) 0.009(2)
N8C 0.045(4) 0.069(6) 0.098(7) 0.026(5) 0.017(4) 0.013(4)
C3C1 0.040(4) 0.056(5) 0.050(5) 0.001(4) 0.002(3) 0.000(3)
C3C2 0.038(4) 0.052(5) 0.057(5) 0.002(4) 0.009(3) -0.001(3)
C3C3 0.044(4) 0.049(5) 0.066(5) -0.001(4) 0.007(4) -0.001(3)
C3C4 0.040(4) 0.060(5) 0.052(5) -0.003(4) 0.007(3) -0.004(3)
C3C5 0.047(5) 0.065(6) 0.101(8) 0.020(6) 0.021(5) 0.005(4)
C3C6 0.065(6) 0.049(5) 0.109(9) 0.013(5) 0.034(6) 0.002(4)

loop_
_atom_type_symbol
_atom_type_description
_atom_type_scat_dispersion_real
_atom_type_scat_dispersion_imag
_atom_type_scat_source
Pt Pt -1.7033 8.3905 'International Tables Vol C Tables 4.2.6.8 and 6.1.1.4'
C C 0.0033 0.0016 'International Tables Vol C Tables 4.2.6.8 and 6.1.1.4'
H H 0.0000 0.0000 'International Tables Vol C Tables 4.2.6.8 and 6.1.1.4'
N N 0.0061 0.0033 'International Tables Vol C Tables 4.2.6.8 and 6.1.1.4'
S S 0.1246 0.1234 'International Tables Vol C Tables 4.2.6.8 and 6.1.1.4'
O O 0.0106 0.0060 'International Tables Vol C Tables 4.2.6.8 and 6.1.1.4'
Cl Cl 0.1484 0.1585 'International Tables Vol C Tables 4.2.6.8 and 6.1.1.4'

loop_
_geom_angle_atom_site_label_1
_geom_angle_atom_site_label_2
_geom_angle_atom_site_label_3
_geom_angle
O11A Pt1A O2A 82.5(3)
O11A Pt1A S7A 94.99(19)
O2A Pt1A S7A 177.42(19)
O11A Pt1A S6A 177.4(2)
O2A Pt1A S6A 94.91(18)
S7A Pt1A S6A 87.56(9)
C3A O2A Pt1A 128.4(5)
O2A C3A N4A 130.3(8)
O2A C3A C3A1 114.8(7)
N4A C3A C3A1 114.9(8)
C3A N4A C5A 128.1(8)
N5A C5A N4A 114.1(8)
N5A C5A S6A 117.0(7)
N4A C5A S6A 128.9(7)
C5A S6A Pt1A 108.3(3)
C5A N5A C5A1 123.7(8)
C5A N5A C5A5 121.1(8)
C5A1 N5A C5A5 115.2(7)
N5A C5A1 C5A2 113.7(8)
C5A1 C5A2 C5A3 108.7(8)
C5A4 C5A3 C5A2 113.1(10)
C5A6 C5A5 N5A 114.3(9)
C5A7 C5A6 C5A5 111.3(11)
C5A6 C5A7 C5A8 115.0(15)
C8A S7A Pt1A 107.4(3)
N9A C8A N8A 113.3(8)
N9A C8A S7A 129.5(7)
N8A C8A S7A 117.1(7)
C10A N9A C8A 127.4(9)
O11A C10A N9A 131.5(8)
O11A C10A C3C4 114.5(8)
N9A C10A C3C4 114.0(8)
C10A O11A Pt1A 128.0(6)
C8A N8A C8A5 123.4(9)
C8A N8A C8A1 120.7(8)
C8A5 N8A C8A1 115.8(8)
N8A C8A1 C8A2 112.7(9)
C8A1 C8A2 C8A3 111.7(10)
C8A2 C8A3 C8A4 111.8(13)
N8A C8A5 C8A6 114.4(9)
C8A5 C8A6 C8A7 112.7(10)
C8A6 C8A7 C8A8 113.1(11)
C3A2 C3A1 C3A6 119.5(8)
C3A2 C3A1 C3A 120.4(8)
C3A6 C3A1 C3A 120.0(8)
C3A1 C3A2 C3A3 119.5(9)
C3A2 C3A3 C3A4 120.9(8)
C3A5 C3A4 C3A3 118.6(8)
C3A5 C3A4 C10B 121.5(8)
C3A3 C3A4 C10B 119.9(7)
C3A6 C3A5 C3A4 120.9(9)
C3A5 C3A6 C3A1 120.6(8)
O2B Pt1B O11B 82.8(2)
O2B Pt1B S6B 95.16(17)
O11B Pt1B S6B 176.4(2)
O2B Pt1B S7B 177.43(18)
O11B Pt1B S7B 94.73(19)
S6B Pt1B S7B 87.37(9)
C3B O2B Pt1B 129.0(5)
O2B C3B N4B 130.4(8)
O2B C3B C3B1 114.6(7)
N4B C3B C3B1 115.0(7)
C3B N4B C5B 128.5(7)
N4B C5B N5B 115.5(8)
N4B C5B S6B 128.7(6)
N5B C5B S6B 115.8(6)
C5B S6B Pt1B 108.1(3)
C5B N5B C5B5 123.8(8)
C5B N5B C5B1 121.5(8)
C5B5 N5B C5B1 114.7(7)
N5B C5B1 C5B2 114.3(9)
C5B3 C5B2 C5B1 110.0(10)
C5B4 C5B3 C5B2 114.6(15)
N5B C5B5 C5B6 112.3(9)
C5B7 C5B6 C5B5 113.5(11)
C5B8 C5B7 C5B6 113.3(14)
C8B S7B Pt1B 104.8(4)
N8B C8B N9B 115.7(9)
N8B C8B S7B 116.9(8)
N9B C8B S7B 126.9(7)
C10B N9B C8B 127.7(8)
O11B C10B N9B 129.1(8)
O11B C10B C3A4 116.6(8)
N9B C10B C3A4 114.3(7)
C10B O11B Pt1B 127.5(6)
C8B N8B C8B5 124.8(10)
C8B N8B C8B1 120.3(9)
C8B5 N8B C8B1 114.9(9)
N8B C8B1 C8B2 112.8(11)
C8B1 C8B2 C8B3 111.7(12)
C8B2 C8B3 C8B4 111.9(15)
N8B C8B5 C8B6 106.4(12)
C8B7 C8B6 C8B5 107.0(19)
C8B6 C8B7 C8B8 101(2)
C3B6 C3B1 C3B2 119.3(8)
C3B6 C3B1 C3B 120.6(8)
C3B2 C3B1 C3B 120.1(7)
C3B3 C3B2 C3B1 120.4(8)
C3B2 C3B3 C3B4 121.3(8)
C3B3 C3B4 C3B5 118.2(8)
C3B3 C3B4 C10C 121.4(8)
C3B5 C3B4 C10C 120.4(7)
C3B6 C3B5 C3B4 119.8(8)
C3B1 C3B6 C3B5 120.8(8)
O11C Pt1C O2C 83.1(2)
O11C Pt1C S7C 95.17(18)
O2C Pt1C S7C 177.55(19)
O11C Pt1C S6C 178.7(2)
O2C Pt1C S6C 95.64(18)
S7C Pt1C S6C 86.03(9)
C3C O2C Pt1C 126.4(5)
O2C C3C N4C 131.6(8)
O2C C3C C3C1 113.3(7)
N4C C3C C3C1 115.0(7)
C3C N4C C5C 127.5(8)
N4C C5C N5C 114.0(9)
N4C C5C S6C 129.0(7)
N5C C5C S6C 117.0(7)
C5C S6C Pt1C 107.2(3)
C5C N5C C5C1 120.0(9)
C5C N5C C5C5 124.6(9)
C5C1 N5C C5C5 115.4(10)
N5C C5C1 C5C2 110.2(11)
C5C1 C5C2 C5C3 106.4(15)
C5C4 C5C3 C5C2 99(3)
N5C C5C5 C5C6 115.1(13)
C5C7 C5C6 C5C5 113(2)
C5C6 C5C7 C5C8 114(2)
C8C S7C Pt1C 107.0(3)
N9C C8C N8C 115.8(8)
N9C C8C S7C 127.8(7)
N8C C8C S7C 116.4(7)
C8C N9C C10C 128.5(8)
O11C C10C N9C 131.0(8)
O11C C10C C3B4 113.7(7)
N9C C10C C3B4 115.4(8)
C10C O11C Pt1C 127.3(5)
C8C N8C C8C1 125.2(10)
C8C N8C C8C5 120.6(9)
C8C1 N8C C8C5 113.9(10)
C8C2 C8C1 N8C 125.2(14)
C8C1 C8C2 C8C3 121.6(14)
C8C4 C8C3 C8C2 121.7(16)
N8C C8C5 C8C6 112.3(11)
C8C5 C8C6 C8C7 113.5(15)
C8C8 C8C7 C8C6 113(2)
C3C2 C3C1 C3C6 119.4(8)
C3C2 C3C1 C3C 122.6(7)
C3C6 C3C1 C3C 118.0(8)
C3C1 C3C2 C3C3 122.2(8)
C3C2 C3C3 C3C4 117.7(8)
C3C5 C3C4 C3C3 120.5(8)
C3C5 C3C4 C10A 119.4(8)
C3C3 C3C4 C10A 120.1(8)
C3C6 C3C5 C3C4 119.8(9)
C3C5 C3C6 C3C1 120.4(9)
Cl3G C1G Cl1G 109.5(12)
Cl3G C1G Cl2G 108.3(11)
Cl1G C1G Cl2G 112.4(12)
Cl2H C1H Cl3H 106.2(14)
Cl2H C1H Cl1H 103.4(14)
Cl3H C1H Cl1H 100.4(12)
C2J C1J O2J 113.8(13)

loop_
_geom_bond_atom_site_label_1
_geom_bond_atom_site_label_2
_geom_bond_distance
Pt1A O11A 2.028(6)
Pt1A O2A 2.031(6)
Pt1A S7A 2.238(2)
Pt1A S6A 2.238(2)
O2A C3A 1.259(11)
C3A N4A 1.335(11)
C3A C3A1 1.489(11)
N4A C5A 1.356(11)
C5A N5A 1.339(11)
C5A S6A 1.709(10)
N5A C5A1 1.451(11)
N5A C5A5 1.494(13)
C5A1 C5A2 1.520(13)
C5A2 C5A3 1.519(14)
C5A3 C5A4 1.514(16)
C5A5 C5A6 1.485(16)
C5A6 C5A7 1.481(19)
C5A7 C5A8 1.48(2)
S7A C8A 1.710(10)
C8A N9A 1.351(11)
C8A N8A 1.362(12)
N9A C10A 1.312(11)
C10A O11A 1.252(11)
C10A C3C4 1.515(12)
N8A C8A5 1.472(12)
N8A C8A1 1.490(13)
C8A1 C8A2 1.501(15)
C8A2 C8A3 1.559(18)
C8A3 C8A4 1.55(2)
C8A5 C8A6 1.494(15)
C8A6 C8A7 1.500(16)
C8A7 C8A8 1.542(18)
C3A1 C3A2 1.382(12)
C3A1 C3A6 1.413(13)
C3A2 C3A3 1.395(12)
C3A3 C3A4 1.405(12)
C3A4 C3A5 1.391(12)
C3A4 C10B 1.485(12)
C3A5 C3A6 1.364(13)
Pt1B O2B 2.027(6)
Pt1B O11B 2.049(6)
Pt1B S6B 2.230(2)
Pt1B S7B 2.240(2)
O2B C3B 1.260(9)
C3B N4B 1.328(10)
C3B C3B1 1.504(11)
N4B C5B 1.335(11)
C5B N5B 1.338(11)
C5B S6B 1.742(9)
N5B C5B5 1.446(12)
N5B C5B1 1.452(12)
C5B1 C5B2 1.498(15)
C5B2 C5B3 1.500(17)
C5B3 C5B4 1.45(2)
C5B5 C5B6 1.530(16)
C5B6 C5B7 1.531(19)
C5B7 C5B8 1.48(2)
S7B C8B 1.736(11)
C8B N8B 1.327(12)
C8B N9B 1.342(13)
N9B C10B 1.334(11)
C10B O11B 1.248(10)
N8B C8B5 1.462(15)
N8B C8B1 1.498(15)
C8B1 C8B2 1.506(18)
C8B2 C8B3 1.54(2)
C8B3 C8B4 1.55(3)
C8B5 C8B6 1.64(2)
C8B6 C8B7 1.47(3)
C8B7 C8B8 1.53(3)
C3B1 C3B6 1.373(12)
C3B1 C3B2 1.387(12)
C3B2 C3B3 1.372(13)
C3B3 C3B4 1.391(12)
C3B4 C3B5 1.402(13)
C3B4 C10C 1.494(12)
C3B5 C3B6 1.397(13)
Pt1C O11C 2.025(6)
Pt1C O2C 2.027(6)
Pt1C S7C 2.229(2)
Pt1C S6C 2.228(3)
O2C C3C 1.288(10)
C3C N4C 1.312(11)
C3C C3C1 1.512(11)
N4C C5C 1.330(12)
C5C N5C 1.338(12)
C5C S6C 1.730(10)
N5C C5C1 1.483(15)
N5C C5C5 1.477(15)
C5C1 C5C2 1.59(2)
C5C2 C5C3 1.56(3)
C5C3 C5C4 1.40(6)
C5C5 C5C6 1.50(2)
C5C6 C5C7 1.30(3)
C5C7 C5C8 1.62(3)
S7C C8C 1.728(10)
C8C N9C 1.324(11)
C8C N8C 1.350(12)
N9C C10C 1.318(10)
C10C O11C 1.268(10)
N8C C8C1 1.422(17)
N8C C8C5 1.479(15)
C8C1 C8C2 1.35(2)
C8C2 C8C3 1.465(19)
C8C3 C8C4 1.38(2)
C8C5 C8C6 1.493(18)
C8C6 C8C7 1.55(3)
C8C7 C8C8 1.23(3)
C3C1 C3C2 1.364(12)
C3C1 C3C6 1.391(13)
C3C2 C3C3 1.393(11)
C3C3 C3C4 1.408(12)
C3C4 C3C5 1.389(14)
C3C5 C3C6 1.380(14)
C1G Cl3G 1.67(2)
C1G Cl1G 1.73(2)
C1G Cl2G 1.73(2)
C1H Cl2H 1.69(2)
C1H Cl3H 1.84(3)
C1H Cl1H 1.83(2)
C1J C2J 1.55(2)
C1J O2J 1.63(3)

loop_
_geom_torsion_atom_site_label_1
_geom_torsion_atom_site_label_2
_geom_torsion_atom_site_label_3
_geom_torsion_atom_site_label_4
_geom_torsion
O11A Pt1A O2A C3A -168.2(9)
S7A Pt1A O2A C3A -152(5)
S6A Pt1A O2A C3A 11.7(8)
Pt1A O2A C3A N4A -7.9(15)
Pt1A O2A C3A C3A1 175.1(6)
O2A C3A N4A C5A -1.6(17)
C3A1 C3A N4A C5A 175.4(9)
C3A N4A C5A N5A -178.6(9)
C3A N4A C5A S6A 2.3(15)
N5A C5A S6A Pt1A -174.4(6)
N4A C5A S6A Pt1A 4.6(10)
O11A Pt1A S6A C5A -7(5)
O2A Pt1A S6A C5A -8.6(4)
S7A Pt1A S6A C5A 170.7(3)
N4A C5A N5A C5A1 173.9(8)
S6A C5A N5A C5A1 -6.9(12)
N4A C5A N5A C5A5 -4.3(12)
S6A C5A N5A C5A5 175.0(7)
C5A N5A C5A1 C5A2 97.7(11)
C5A5 N5A C5A1 C5A2 -84.0(10)
N5A C5A1 C5A2 C5A3 176.6(8)
C5A1 C5A2 C5A3 C5A4 -172.8(10)
C5A N5A C5A5 C5A6 84.5(12)
C5A1 N5A C5A5 C5A6 -93.8(11)
N5A C5A5 C5A6 C5A7 -179.5(10)
C5A5 C5A6 C5A7 C5A8 179.1(14)
O11A Pt1A S7A C8A 9.4(4)
O2A Pt1A S7A C8A -7(5)
S6A Pt1A S7A C8A -170.5(3)
Pt1A S7A C8A N9A -6.9(10)
Pt1A S7A C8A N8A 172.9(6)
N8A C8A N9A C10A 178.0(9)
S7A C8A N9A C10A -2.2(15)
C8A N9A C10A O11A 6.5(17)
C8A N9A C10A C3C4 -174.0(8)
N9A C10A O11A Pt1A 1.6(15)
C3C4 C10A O11A Pt1A -177.8(6)
O2A Pt1A O11A C10A 170.3(9)
S7A Pt1A O11A C10A -9.0(8)
S6A Pt1A O11A C10A 169(5)
N9A C8A N8A C8A5 -175.7(8)
S7A C8A N8A C8A5 4.6(13)
N9A C8A N8A C8A1 0.6(13)
S7A C8A N8A C8A1 -179.2(7)
C8A N8A C8A1 C8A2 -86.7(12)
C8A5 N8A C8A1 C8A2 89.8(11)
N8A C8A1 C8A2 C8A3 176.6(10)
C8A1 C8A2 C8A3 C8A4 173.9(12)
C8A N8A C8A5 C8A6 -99.8(12)
C8A1 N8A C8A5 C8A6 83.8(11)
N8A C8A5 C8A6 C8A7 -170.6(10)
C8A5 C8A6 C8A7 C8A8 174.7(11)
O2A C3A C3A1 C3A2 14.3(13)
N4A C3A C3A1 C3A2 -163.1(9)
O2A C3A C3A1 C3A6 -165.5(9)
N4A C3A C3A1 C3A6 17.0(13)
C3A6 C3A1 C3A2 C3A3 -0.1(15)
C3A C3A1 C3A2 C3A3 -180.0(9)
C3A1 C3A2 C3A3 C3A4 -0.6(15)
C3A2 C3A3 C3A4 C3A5 2.6(15)
C3A2 C3A3 C3A4 C10B -176.3(9)
C3A3 C3A4 C3A5 C3A6 -4.0(17)
C10B C3A4 C3A5 C3A6 174.8(10)
C3A4 C3A5 C3A6 C3A1 3.3(18)
C3A2 C3A1 C3A6 C3A5 -1.3(16)
C3A C3A1 C3A6 C3A5 178.6(10)
O11B Pt1B O2B C3B -179.5(9)
S6B Pt1B O2B C3B 3.4(8)
S7B Pt1B O2B C3B -166(4)
Pt1B O2B C3B N4B -5.4(15)
Pt1B O2B C3B C3B1 174.9(6)
O2B C3B N4B C5B 2.1(17)
C3B1 C3B N4B C5B -178.2(9)
C3B N4B C5B N5B -175.0(9)
C3B N4B C5B S6B 2.8(15)
N4B C5B S6B Pt1B -3.1(9)
N5B C5B S6B Pt1B 174.6(6)
O2B Pt1B S6B C5B 0.3(4)
O11B Pt1B S6B C5B -54(3)
S7B Pt1B S6B C5B 179.9(3)
N4B C5B N5B C5B5 179.5(8)
S6B C5B N5B C5B5 1.5(12)
N4B C5B N5B C5B1 -0.8(13)
S6B C5B N5B C5B1 -178.8(7)
C5B N5B C5B1 C5B2 -88.3(12)
C5B5 N5B C5B1 C5B2 91.4(11)
N5B C5B1 C5B2 C5B3 -175.5(10)
C5B1 C5B2 C5B3 C5B4 178.9(14)
C5B N5B C5B5 C5B6 -92.8(11)
C5B1 N5B C5B5 C5B6 87.5(11)
N5B C5B5 C5B6 C5B7 -176.4(10)
C5B5 C5B6 C5B7 C5B8 81.6(17)
O2B Pt1B S7B C8B 8(5)
O11B Pt1B S7B C8B 21.0(4)
S6B Pt1B S7B C8B -161.9(4)
Pt1B S7B C8B N8B 154.4(8)
Pt1B S7B C8B N9B -33.9(10)
N8B C8B N9B C10B -168.7(10)
S7B C8B N9B C10B 19.5(16)
C8B N9B C10B O11B 13.3(18)
C8B N9B C10B C3A4 -166.6(10)
C3A5 C3A4 C10B O11B -179.4(10)
C3A3 C3A4 C10B O11B -0.6(14)
C3A5 C3A4 C10B N9B 0.5(14)
C3A3 C3A4 C10B N9B 179.3(9)
N9B C10B O11B Pt1B -18.7(15)
C3A4 C10B O11B Pt1B 161.2(6)
O2B Pt1B O11B C10B 177.6(9)
S6B Pt1B O11B C10B -128(3)
S7B Pt1B O11B C10B -1.8(8)
N9B C8B N8B C8B5 -174.1(10)
S7B C8B N8B C8B5 -1.5(15)
N9B C8B N8B C8B1 7.5(15)
S7B C8B N8B C8B1 -179.8(8)
C8B N8B C8B1 C8B2 -93.2(14)
C8B5 N8B C8B1 C8B2 88.3(14)
N8B C8B1 C8B2 C8B3 169.7(12)
C8B1 C8B2 C8B3 C8B4 168.5(15)
C8B N8B C8B5 C8B6 82.6(15)
C8B1 N8B C8B5 C8B6 -99.0(13)
N8B C8B5 C8B6 C8B7 166.9(18)
C8B5 C8B6 C8B7 C8B8 170.0(17)
O2B C3B C3B1 C3B6 -170.2(9)
N4B C3B C3B1 C3B6 10.1(13)
O2B C3B C3B1 C3B2 9.4(13)
N4B C3B C3B1 C3B2 -170.3(9)
C3B6 C3B1 C3B2 C3B3 0.7(16)
C3B C3B1 C3B2 C3B3 -178.9(10)
C3B1 C3B2 C3B3 C3B4 -0.5(17)
C3B2 C3B3 C3B4 C3B5 -1.6(15)
C3B2 C3B3 C3B4 C10C -179.0(10)
C3B3 C3B4 C3B5 C3B6 3.4(15)
C10C C3B4 C3B5 C3B6 -179.2(9)
C3B2 C3B1 C3B6 C3B5 1.1(16)
C3B C3B1 C3B6 C3B5 -179.2(9)
C3B4 C3B5 C3B6 C3B1 -3.2(16)
O11C Pt1C O2C C3C -177.7(8)
S7C Pt1C O2C C3C 136(5)
S6C Pt1C O2C C3C 2.9(7)
Pt1C O2C C3C N4C 10.0(15)
Pt1C O2C C3C C3C1 -171.0(5)
O2C C3C N4C C5C -10.8(18)
C3C1 C3C N4C C5C 170.3(9)
C3C N4C C5C N5C 176.7(10)
C3C N4C C5C S6C -6.3(16)
N4C C5C S6C Pt1C 16.8(11)
N5C C5C S6C Pt1C -166.2(7)
O11C Pt1C S6C C5C -37(10)
O2C Pt1C S6C C5C -12.2(4)
S7C Pt1C S6C C5C 169.6(4)
N4C C5C N5C C5C1 -1.0(15)
S6C C5C N5C C5C1 -178.4(9)
N4C C5C N5C C5C5 -179.6(10)
S6C C5C N5C C5C5 3.0(15)
C5C N5C C5C1 C5C2 -80.3(14)
C5C5 N5C C5C1 C5C2 98.4(14)
N5C C5C1 C5C2 C5C3 178.5(14)
C5C1 C5C2 C5C3 C5C4 -168(3)
C5C N5C C5C5 C5C6 -102.6(16)
C5C1 N5C C5C5 C5C6 78.7(17)
N5C C5C5 C5C6 C5C7 64(2)
C5C5 C5C6 C5C7 C5C8 177.3(19)
O11C Pt1C S7C C8C -14.5(4)
O2C Pt1C S7C C8C 32(5)
S6C Pt1C S7C C8C 164.9(4)
Pt1C S7C C8C N9C 21.2(10)
Pt1C S7C C8C N8C -159.5(7)
N8C C8C N9C C10C 167.1(10)
S7C C8C N9C C10C -13.6(16)
C8C N9C C10C O11C -2.1(18)
C8C N9C C10C C3B4 178.4(9)
C3B3 C3B4 C10C O11C -8.9(13)
C3B5 C3B4 C10C O11C 173.8(9)
C3B3 C3B4 C10C N9C 170.6(9)
C3B5 C3B4 C10C N9C -6.7(13)
N9C C10C O11C Pt1C 3.2(15)
C3B4 C10C O11C Pt1C -177.4(6)
O2C Pt1C O11C C10C -171.7(8)
S7C Pt1C O11C C10C 6.5(8)
S6C Pt1C O11C C10C -147(9)
N9C C8C N8C C8C1 -173.6(12)
S7C C8C N8C C8C1 7.0(16)
N9C C8C N8C C8C5 -1.3(15)
S7C C8C N8C C8C5 179.3(8)
C8C N8C C8C1 C8C2 -132.6(16)
C8C5 N8C C8C1 C8C2 55(2)
N8C C8C1 C8C2 C8C3 174.4(15)
C8C1 C8C2 C8C3 C8C4 174.9(18)
C8C N8C C8C5 C8C6 83.0(14)
C8C1 N8C C8C5 C8C6 -103.9(14)
N8C C8C5 C8C6 C8C7 173.6(14)
C8C5 C8C6 C8C7 C8C8 88(3)
O2C C3C C3C1 C3C2 -2.7(12)
N4C C3C C3C1 C3C2 176.4(9)
O2C C3C C3C1 C3C6 176.6(9)
N4C C3C C3C1 C3C6 -4.3(13)
C3C6 C3C1 C3C2 C3C3 0.6(14)
C3C C3C1 C3C2 C3C3 179.9(8)
C3C1 C3C2 C3C3 C3C4 -2.0(14)
C3C2 C3C3 C3C4 C3C5 0.9(14)
C3C2 C3C3 C3C4 C10A -179.9(8)
O11A C10A C3C4 C3C5 173.9(9)
N9A C10A C3C4 C3C5 -5.7(13)
O11A C10A C3C4 C3C3 -5.4(12)
N9A C10A C3C4 C3C3 175.1(8)
C3C3 C3C4 C3C5 C3C6 1.7(17)
C10A C3C4 C3C5 C3C6 -177.6(10)
C3C4 C3C5 C3C6 C3C1 -3.1(19)
C3C2 C3C1 C3C6 C3C5 2.0(17)
C3C C3C1 C3C6 C3C5 -177.3(10)
